data_7107135
loop_
_publ_author_name
'Tomohito Ide'
'Daisuke Takeuchi'
'Kohtaro Osakada'

_publ_section_title
;
 Columnar self-assembly of rhomboid macrocyclic molecules via step-like
 intermolecular interaction. Crystal formation and gelation
;
_journal_coden_Cambridge 0182
_journal_name_full Chem.Commun.
_journal_page_first 278
_journal_paper_doi 10.1039/c1cc15311k
_journal_volume 48
_journal_year 2012
_chemical_formula_moiety 'C90 H80 N4 '
_chemical_formula_sum 'C90 H80 N4'
_chemical_formula_weight 1217.65
_space_group_IT_number 14
_symmetry_cell_setting monoclinic
_symmetry_Int_Tables_number 14
_symmetry_space_group_name_Hall '-P 2yn'
_symmetry_space_group_name_H-M 'P 1 21/n 1'
_cell_angle_alpha 90.0000
_cell_angle_beta 91.541(18)
_cell_angle_gamma 90.0000
_cell_formula_units_Z 2
_cell_length_a 9.424(14)
_cell_length_b 17.14(3)
_cell_length_c 23.45(4)
_cell_measurement_reflns_used 5522
_cell_measurement_temperature 113.1
_cell_measurement_theta_max 26.9
_cell_measurement_theta_min 3.1
_cell_volume 3786(11)
_computing_cell_refinement CrystalClear
_computing_data_collection CrystalClear
_computing_data_reduction CrystalStructure
_computing_publication_material 'CrystalStructure 3.8'
_computing_structure_refinement CRYSTALS
_computing_structure_solution SHELXS97
_diffrn_ambient_temperature 113
_diffrn_detector_area_resol_mean 7.31
_diffrn_measured_fraction_theta_full 0.978
_diffrn_measured_fraction_theta_max 0.978
_diffrn_measurement_device_type 'Rigaku Saturn'
_diffrn_measurement_method \w
_diffrn_radiation_type 'Mo K\a'
_diffrn_radiation_wavelength 0.71070
_diffrn_reflns_av_R_equivalents 0.085
_diffrn_reflns_limit_h_max 11
_diffrn_reflns_limit_h_min -11
_diffrn_reflns_limit_k_max 21
_diffrn_reflns_limit_k_min -21
_diffrn_reflns_limit_l_max 29
_diffrn_reflns_limit_l_min -29
_diffrn_reflns_number 31070
_diffrn_reflns_theta_full 26.95
_diffrn_reflns_theta_max 26.95
_exptl_absorpt_coefficient_mu 0.061
_exptl_absorpt_correction_T_max 0.988
_exptl_absorpt_correction_T_min 0.640
_exptl_absorpt_correction_type multi-scan
_exptl_absorpt_process_details 'Jacobson, R. (1998) Private communication'
_exptl_crystal_colour yellow
_exptl_crystal_density_diffrn 1.068
_exptl_crystal_density_method 'not measured'
_exptl_crystal_description prism
_exptl_crystal_F_000 1296.00
_exptl_crystal_size_max 0.80
_exptl_crystal_size_mid 0.20
_exptl_crystal_size_min 0.20
_refine_diff_density_max 0.49
_refine_diff_density_min -0.26
_refine_ls_extinction_method none
_refine_ls_goodness_of_fit_ref 1.001
_refine_ls_hydrogen_treatment refall
_refine_ls_number_parameters 464
_refine_ls_number_reflns 1709
_refine_ls_R_factor_gt 0.1181
_refine_ls_shift/su_max 0.0000
_refine_ls_structure_factor_coef Fsqd
_refine_ls_weighting_details 'w = 1/[0.0188Fo^2^ + 1.0000\s(Fo^2^)]/(4Fo^2^)'
_refine_ls_weighting_scheme calc
_refine_ls_wR_factor_ref 0.2957
_reflns_number_gt 1664
_reflns_number_total 8020
_reflns_threshold_expression F^2^>2.0\s(F^2^)
_cod_data_source_file c1cc15311k.txt
_cod_data_source_block global
_cod_original_cell_volume 3786(10)
_cod_original_formula_sum 'C90 H80 N4 '
_cod_database_code 7107135

loop_
_symmetry_equiv_pos_site_id
_symmetry_equiv_pos_as_xyz
1 +X,+Y,+Z
2 1/2-X,1/2+Y,1/2-Z
3 -X,-Y,-Z
4 1/2+X,1/2-Y,1/2+Z

loop_
_atom_site_label
_atom_site_type_symbol
_atom_site_fract_x
_atom_site_fract_y
_atom_site_fract_z
_atom_site_U_iso_or_equiv
_atom_site_adp_type
_atom_site_occupancy
_atom_site_symmetry_multiplicity
_atom_site_calc_flag
_atom_site_refinement_flags
N1 N 1.2304(10) 0.9008(6) 0.2014(5) 0.108(4) Uani 1.00 1 d .
N2 N 0.4385(9) 0.1193(7) -0.1079(5) 0.102(4) Uani 1.00 1 d .
C1 C 1.1059(11) 0.8506(8) 0.1926(6) 0.094(5) Uani 1.00 1 d .
C2 C 1.1049(12) 0.7800(8) 0.1599(6) 0.101(5) Uani 1.00 1 d .
C3 C 0.9833(12) 0.7341(8) 0.1545(6) 0.101(5) Uani 1.00 1 d .
C4 C 0.8578(10) 0.7562(7) 0.1830(5) 0.076(4) Uani 1.00 1 d .
C5 C 0.8625(12) 0.8244(7) 0.2177(5) 0.079(4) Uani 1.00 1 d .
C6 C 0.9819(12) 0.8704(7) 0.2220(5) 0.083(4) Uani 1.00 1 d .
C7 C 0.7288(12) 0.7065(7) 0.1792(5) 0.082(4) Uani 1.00 1 d .
C8 C 0.6232(14) 0.6634(7) 0.1748(5) 0.084(4) Uani 1.00 1 d .
C9 C 0.5043(11) 0.6096(7) 0.1689(5) 0.069(4) Uani 1.00 1 d .
C10 C 0.5046(12) 0.5488(7) 0.1290(6) 0.084(4) Uani 1.00 1 d .
C11 C 0.3941(11) 0.4942(6) 0.1232(5) 0.069(4) Uani 1.00 1 d .
C12 C 0.2730(11) 0.5038(7) 0.1570(5) 0.079(4) Uani 1.00 1 d .
C13 C 0.2633(11) 0.5663(7) 0.1940(5) 0.079(4) Uani 1.00 1 d .
C14 C 0.3797(12) 0.6210(7) 0.2018(5) 0.082(4) Uani 1.00 1 d .
C15 C 0.4048(11) 0.4285(8) 0.0833(6) 0.078(4) Uani 1.00 1 d .
C16 C 0.4084(13) 0.3755(8) 0.0487(7) 0.088(5) Uani 1.00 1 d .
C17 C 0.4237(14) 0.3125(7) 0.0081(6) 0.089(5) Uani 1.00 1 d .
C18 C 0.5554(13) 0.2890(8) -0.0153(5) 0.089(4) Uani 1.00 1 d .
C19 C 0.5585(13) 0.2264(8) -0.0542(6) 0.094(5) Uani 1.00 1 d .
C20 C 0.4375(12) 0.1818(8) -0.0709(6) 0.092(5) Uani 1.00 1 d .
C21 C 0.3061(12) 0.2029(8) -0.0462(5) 0.085(4) Uani 1.00 1 d .
C22 C 0.2990(13) 0.2632(9) -0.0086(6) 0.095(5) Uani 1.00 1 d .
C23 C 1.3813(13) 0.8748(8) 0.1859(7) 0.099(5) Uani 1.00 1 d .
C24 C 1.4846(10) 0.8933(8) 0.2355(6) 0.076(4) Uani 1.00 1 d .
C25 C 1.5057(14) 0.8378(8) 0.2812(8) 0.091(5) Uani 1.00 1 d .
C26 C 1.5951(19) 0.8553(10) 0.3295(7) 0.115(6) Uani 1.00 1 d .
C27 C 1.6662(17) 0.9281(10) 0.3285(6) 0.103(6) Uani 1.00 1 d .
C28 C 1.6460(14) 0.9830(8) 0.2848(8) 0.105(6) Uani 1.00 1 d .
C29 C 1.5528(13) 0.9671(7) 0.2373(6) 0.074(4) Uani 1.00 1 d .
C30 C 1.5208(11) 1.0277(7) 0.1950(7) 0.073(4) Uani 1.00 1 d .
C31 C 1.5520(13) 1.1068(10) 0.2019(7) 0.101(5) Uani 1.00 1 d .
C32 C 1.5156(17) 1.1645(9) 0.1604(10) 0.112(6) Uani 1.00 1 d .
C33 C 1.446(2) 1.1424(11) 0.1078(11) 0.140(9) Uani 1.00 1 d .
C34 C 1.4186(17) 1.0630(13) 0.1009(7) 0.125(7) Uani 1.00 1 d .
C35 C 1.4515(14) 1.0067(10) 0.1417(8) 0.096(5) Uani 1.00 1 d .
C36 C 0.5742(16) 0.0814(9) -0.1311(7) 0.117(6) Uani 1.00 1 d .
C37 C 0.9831(16) 0.4146(9) -0.0005(7) 0.124(6) Uani 1.00 1 d .
C38 C 0.8631(16) 0.4671(10) 0.0133(7) 0.127(7) Uani 1.00 1 d .
C39 C 0.9092(15) 0.5439(10) 0.0403(7) 0.117(6) Uani 1.00 1 d .
C40 C 0.858(3) 0.105(2) 0.0323(16) 0.29(2) Uani 1.00 1 d .
C41 C 0.926(3) 0.1704(15) 0.0562(12) 0.188(12) Uani 1.00 1 d .
C42 C 1.020(3) 0.152(2) 0.109(2) 0.270(19) Uani 1.00 1 d .
C43 C 0.968(3) 0.083(2) 0.1404(17) 0.32(2) Uani 1.00 1 d .
C44 C 0.915(3) 0.016(2) 0.1134(18) 0.29(2) Uani 1.00 1 d .
C45 C 0.826(3) 0.0292(15) 0.0568(15) 0.221(14) Uani 1.00 1 d .
H1 H 1.1901 0.7649 0.1422 0.122 Uiso 1.00 1 c R
H2 H 0.9844 0.6875 0.1326 0.122 Uiso 1.00 1 c R
H3 H 0.7804 0.8378 0.2382 0.095 Uiso 1.00 1 c R
H4 H 0.9824 0.9161 0.2449 0.100 Uiso 1.00 1 c R
H5 H 0.5833 0.5436 0.1048 0.101 Uiso 1.00 1 c R
H6 H 0.1979 0.4671 0.1530 0.096 Uiso 1.00 1 c R
H7 H 0.1800 0.5740 0.2152 0.095 Uiso 1.00 1 c R
H8 H 0.3766 0.6635 0.2277 0.098 Uiso 1.00 1 c R
H9 H 0.6373 0.3192 -0.0060 0.107 Uiso 1.00 1 c R
H10 H 0.6476 0.2118 -0.0689 0.113 Uiso 1.00 1 c R
H11 H 0.2223 0.1758 -0.0579 0.102 Uiso 1.00 1 c R
H12 H 0.2121 0.2756 0.0089 0.114 Uiso 1.00 1 c R
H13 H 1.3785 0.8201 0.1794 0.120 Uiso 1.00 1 c R
H14 H 1.4577 0.7891 0.2791 0.110 Uiso 1.00 1 c R
H15 H 1.6081 0.8196 0.3602 0.138 Uiso 1.00 1 c R
H16 H 1.7296 0.9411 0.3592 0.123 Uiso 1.00 1 c R
H17 H 1.6971 1.0308 0.2856 0.126 Uiso 1.00 1 c R
H18 H 1.5988 1.1215 0.2367 0.122 Uiso 1.00 1 c R
H19 H 1.5393 1.2175 0.1678 0.135 Uiso 1.00 1 c R
H20 H 1.4235 1.1811 0.0800 0.169 Uiso 1.00 1 c R
H21 H 1.3689 1.0478 0.0669 0.149 Uiso 1.00 1 c R
H22 H 0.6474 0.0881 -0.1030 0.141 Uiso 1.00 1 c R
H23 H 1.0326 0.4041 0.0345 0.149 Uiso 1.00 1 c R
H24 H 0.9500 0.3670 -0.0168 0.149 Uiso 1.00 1 c R
H25 H 0.8182 0.4804 -0.0221 0.153 Uiso 1.00 1 c R
H26 H 0.7977 0.4403 0.0364 0.153 Uiso 1.00 1 c R
H27 H 0.8299 0.5763 0.0476 0.141 Uiso 1.00 1 c R
H28 H 0.9578 0.5319 0.0752 0.141 Uiso 1.00 1 c R
H29 H 0.7741 0.1182 0.0115 0.340 Uiso 1.00 1 c R
H30 H 0.9292 0.0890 0.0066 0.340 Uiso 1.00 1 c R
H31 H 0.9636 0.2052 0.0290 0.226 Uiso 1.00 1 c R
H32 H 0.8468 0.1939 0.0736 0.226 Uiso 1.00 1 c R
H33 H 1.1041 0.1330 0.0925 0.324 Uiso 1.00 1 c R
H34 H 1.0400 0.1997 0.1283 0.324 Uiso 1.00 1 c R
H35 H 1.0376 0.0711 0.1692 0.379 Uiso 1.00 1 c R
H36 H 0.8850 0.1021 0.1574 0.379 Uiso 1.00 1 c R
H37 H 1.0008 -0.0054 0.0998 0.343 Uiso 1.00 1 c R
H38 H 0.8712 -0.0212 0.1376 0.343 Uiso 1.00 1 c R
H39 H 0.7337 0.0375 0.0712 0.267 Uiso 1.00 1 c R
H40 H 0.8251 -0.0164 0.0339 0.267 Uiso 1.00 1 c R

loop_
_atom_site_aniso_label
_atom_site_aniso_U_11
_atom_site_aniso_U_22
_atom_site_aniso_U_33
_atom_site_aniso_U_12
_atom_site_aniso_U_13
_atom_site_aniso_U_23
N1 0.062(6) 0.124(9) 0.139(10) -0.015(6) 0.035(6) -0.032(7)
N2 0.068(6) 0.104(8) 0.136(10) -0.005(6) 0.024(6) -0.033(8)
C1 0.058(7) 0.109(10) 0.117(12) -0.022(7) 0.016(7) -0.022(9)
C2 0.064(7) 0.108(11) 0.133(12) -0.008(7) 0.033(7) -0.043(9)
C3 0.059(7) 0.109(11) 0.137(12) -0.011(7) 0.028(8) -0.013(9)
C4 0.049(6) 0.086(9) 0.092(10) -0.014(6) 0.003(6) 0.013(7)
C5 0.074(8) 0.071(8) 0.094(10) -0.007(7) 0.029(6) -0.012(7)
C6 0.065(7) 0.084(9) 0.101(10) -0.012(7) 0.014(7) -0.008(7)
C7 0.074(8) 0.082(9) 0.093(10) -0.004(7) 0.032(7) 0.009(7)
C8 0.070(7) 0.081(9) 0.102(11) -0.004(7) 0.020(7) -0.011(7)
C9 0.067(7) 0.068(8) 0.072(9) 0.000(6) 0.004(6) 0.013(7)
C10 0.060(7) 0.082(9) 0.110(11) -0.011(6) 0.026(7) -0.002(8)
C11 0.074(8) 0.068(7) 0.064(8) 0.002(6) 0.012(6) -0.004(6)
C12 0.073(7) 0.070(8) 0.097(10) -0.013(6) 0.022(7) 0.001(7)
C13 0.047(6) 0.088(9) 0.103(10) -0.010(6) 0.024(6) -0.013(8)
C14 0.068(7) 0.074(8) 0.104(10) -0.004(6) 0.021(7) 0.007(7)
C15 0.062(7) 0.086(10) 0.087(10) -0.019(6) 0.010(6) -0.005(8)
C16 0.076(8) 0.077(10) 0.112(12) -0.005(7) 0.031(7) 0.013(9)
C17 0.089(9) 0.069(9) 0.111(12) 0.000(7) 0.023(8) -0.006(8)
C18 0.072(8) 0.100(10) 0.096(10) -0.017(7) 0.012(7) -0.006(9)
C19 0.068(7) 0.103(10) 0.111(11) -0.006(7) 0.011(7) -0.035(9)
C20 0.072(8) 0.085(9) 0.121(12) -0.007(7) 0.015(7) -0.032(9)
C21 0.088(8) 0.093(9) 0.076(9) -0.009(7) 0.024(7) -0.031(8)
C22 0.090(9) 0.112(11) 0.083(10) 0.008(8) 0.014(7) 0.021(9)
C23 0.083(9) 0.084(10) 0.132(13) -0.014(7) 0.016(9) -0.019(9)
C24 0.045(6) 0.083(9) 0.101(11) -0.007(6) 0.011(6) -0.017(8)
C25 0.080(9) 0.077(10) 0.119(14) 0.005(7) 0.027(9) -0.005(10)
C26 0.137(13) 0.127(15) 0.082(13) 0.001(11) 0.031(10) -0.015(10)
C27 0.130(12) 0.103(12) 0.075(11) -0.018(10) -0.004(9) -0.005(9)
C28 0.099(10) 0.088(11) 0.128(15) -0.014(8) 0.026(10) -0.012(11)
C29 0.069(7) 0.078(10) 0.075(10) -0.013(7) 0.013(7) -0.018(8)
C30 0.057(7) 0.064(9) 0.100(12) -0.006(6) 0.020(7) 0.005(9)
C31 0.086(9) 0.096(12) 0.122(14) -0.005(9) 0.016(8) -0.006(11)
C32 0.105(11) 0.067(10) 0.166(18) -0.017(8) 0.016(11) 0.011(12)
C33 0.143(14) 0.093(14) 0.19(2) -0.017(11) 0.029(14) 0.011(13)
C34 0.138(14) 0.148(17) 0.087(13) -0.032(11) -0.024(10) 0.022(13)
C35 0.081(8) 0.119(14) 0.088(12) -0.015(8) 0.020(9) -0.006(11)
C36 0.105(11) 0.113(13) 0.134(15) -0.011(10) 0.003(10) -0.011(11)
C37 0.106(10) 0.112(11) 0.154(16) -0.003(9) 0.027(11) -0.008(10)
C38 0.115(11) 0.115(13) 0.154(16) -0.016(10) 0.065(11) 0.020(11)
C39 0.101(10) 0.122(13) 0.129(13) 0.008(9) 0.047(9) 0.022(11)
C40 0.23(3) 0.27(4) 0.34(5) 0.08(3) -0.08(3) 0.02(4)
C41 0.24(3) 0.16(2) 0.17(2) -0.09(2) 0.01(2) 0.002(18)
C42 0.18(2) 0.25(4) 0.38(5) 0.01(2) -0.00(3) -0.16(3)
C43 0.29(4) 0.34(4) 0.32(4) -0.20(4) -0.15(3) 0.19(4)
C44 0.23(3) 0.31(4) 0.32(4) -0.08(2) -0.13(3) 0.20(3)
C45 0.28(3) 0.098(17) 0.29(3) -0.083(18) 0.10(2) -0.018(18)

loop_
_atom_type_symbol
_atom_type_description
_atom_type_scat_dispersion_real
_atom_type_scat_dispersion_imag
_atom_type_scat_source
C C 0.003 0.002
;
International Tables for Crystallography
(1992, Vol. C, Tables 4.2.6.8 and 6.1.1.4)
;
H H 0.000 0.000
;
International Tables for Crystallography
(1992, Vol. C, Table 6.1.1.4)
;
N N 0.006 0.003
;
International Tables for Crystallography
(1992, Vol. C, Tables 4.2.6.8 and 6.1.1.4)
;

loop_
_geom_angle_atom_site_label_1
_geom_angle_atom_site_label_2
_geom_angle_atom_site_label_3
_geom_angle
_geom_angle_publ_flag
_geom_angle_site_symmetry_1
_geom_angle_site_symmetry_3
C1 N1 C23 122.6(10) yes . .
C20 N2 C36 124.7(10) yes . .
N1 C1 C2 124.3(10) yes . .
N1 C1 C6 117.5(12) yes . .
C2 C1 C6 118.0(11) yes . .
C1 C2 C3 121.3(11) yes . .
C2 C3 C4 119.9(12) yes . .
C3 C4 C5 118.2(10) yes . .
C3 C4 C7 120.5(11) yes . .
C5 C4 C7 121.2(10) yes . .
C4 C5 C6 121.6(11) yes . .
C1 C6 C5 120.8(12) yes . .
C4 C7 C8 178.0(13) yes . .
C7 C8 C9 177.0(14) yes . .
C8 C9 C10 121.4(10) yes . .
C8 C9 C14 120.1(11) yes . .
C10 C9 C14 118.5(10) yes . .
C9 C10 C11 123.1(11) yes . .
C10 C11 C12 118.4(11) yes . .
C10 C11 C15 120.6(10) yes . .
C12 C11 C15 121.0(10) yes . .
C11 C12 C13 120.6(10) yes . .
C12 C13 C14 121.1(10) yes . .
C9 C14 C13 118.1(11) yes . .
C11 C15 C16 176.9(13) yes . .
C15 C16 C17 175.9(12) yes . .
C16 C17 C18 124.5(12) yes . .
C16 C17 C22 120.2(11) yes . .
C18 C17 C22 115.2(12) yes . .
C17 C18 C19 119.8(11) yes . .
C18 C19 C20 123.9(11) yes . .
N2 C20 C19 124.9(11) yes . .
N2 C20 C21 118.2(11) yes . .
C19 C20 C21 116.9(12) yes . .
C20 C21 C22 120.9(11) yes . .
C17 C22 C21 123.3(12) yes . .
N1 C23 C24 109.5(11) yes . .
N1 C23 C36 109.0(11) yes . 3_765
C24 C23 C36 110.3(11) yes . 3_765
C23 C24 C25 120.0(12) yes . .
C23 C24 C29 119.1(12) yes . .
C25 C24 C29 120.8(12) yes . .
C24 C25 C26 121.2(12) yes . .
C25 C26 C27 116.2(14) yes . .
C26 C27 C28 123.3(14) yes . .
C27 C28 C29 120.7(13) yes . .
C24 C29 C28 117.6(12) yes . .
C24 C29 C30 121.9(12) yes . .
C28 C29 C30 120.3(12) yes . .
C29 C30 C31 124.9(13) yes . .
C29 C30 C35 119.4(12) yes . .
C31 C30 C35 115.6(13) yes . .
C30 C31 C32 123.3(15) yes . .
C31 C32 C33 120.1(15) yes . .
C32 C33 C34 115.9(18) yes . .
C33 C34 C35 124.1(18) yes . .
C30 C35 C34 120.9(15) yes . .
C30 C35 C36 116.6(14) yes . 3_765
C34 C35 C36 122.4(16) yes . 3_765
N2 C36 C23 109.4(12) yes . 3_765
N2 C36 C35 109.9(11) yes . 3_765
C23 C36 C35 112.5(14) yes 3_765 3_765
C38 C37 C39 111.3(13) yes . 3_765
C37 C38 C39 113.9(12) yes . .
C37 C39 C38 109.1(13) yes 3_765 .
C41 C40 C45 131(3) yes . .
C40 C41 C42 114(2) yes . .
C41 C42 C43 112(2) yes . .
C42 C43 C44 123(3) yes . .
C43 C44 C45 116(3) yes . .
C40 C45 C44 111(2) yes . .
C1 C2 H1 118.1 no . .
C3 C2 H1 120.6 no . .
C2 C3 H2 120.2 no . .
C4 C3 H2 119.9 no . .
C4 C5 H3 118.3 no . .
C6 C5 H3 120.0 no . .
C1 C6 H4 118.8 no . .
C5 C6 H4 120.4 no . .
C9 C10 H5 118.9 no . .
C11 C10 H5 118.0 no . .
C11 C12 H6 118.5 no . .
C13 C12 H6 121.0 no . .
C12 C13 H7 120.4 no . .
C14 C13 H7 118.5 no . .
C9 C14 H8 119.2 no . .
C13 C14 H8 122.7 no . .
C17 C18 H9 117.9 no . .
C19 C18 H9 122.2 no . .
C18 C19 H10 118.0 no . .
C20 C19 H10 118.0 no . .
C20 C21 H11 118.8 no . .
C22 C21 H11 120.3 no . .
C17 C22 H12 116.2 no . .
C21 C22 H12 120.5 no . .
N1 C23 H13 107.6 no . .
C24 C23 H13 110.0 no . .
C36 C23 H13 110.5 no 3_765 .
C24 C25 H14 119.0 no . .
C26 C25 H14 119.7 no . .
C25 C26 H15 121.9 no . .
C27 C26 H15 121.9 no . .
C26 C27 H16 118.9 no . .
C28 C27 H16 117.8 no . .
C27 C28 H17 120.4 no . .
C29 C28 H17 118.8 no . .
C30 C31 H18 116.6 no . .
C32 C31 H18 120.0 no . .
C31 C32 H19 119.3 no . .
C33 C32 H19 120.6 no . .
C32 C33 H20 119.7 no . .
C34 C33 H20 124.3 no . .
C33 C34 H21 116.8 no . .
C35 C34 H21 119.0 no . .
N2 C36 H22 107.2 no . .
C23 C36 H22 108.0 no 3_765 .
C35 C36 H22 109.7 no 3_765 .
C38 C37 H23 106.6 no . .
C38 C37 H24 111.3 no . .
C39 C37 H23 106.8 no 3_765 .
C39 C37 H24 111.1 no 3_765 .
H23 C37 H24 109.5 no . .
C37 C38 H25 106.2 no . .
C37 C38 H26 109.9 no . .
C39 C38 H25 105.8 no . .
C39 C38 H26 111.3 no . .
H25 C38 H26 109.5 no . .
C37 C39 H27 111.6 no 3_765 .
C37 C39 H28 107.8 no 3_765 .
C38 C39 H27 111.4 no . .
C38 C39 H28 107.3 no . .
H27 C39 H28 109.5 no . .
C41 C40 H29 112.1 no . .
C41 C40 H30 99.4 no . .
C45 C40 H29 103.6 no . .
C45 C40 H30 99.2 no . .
H29 C40 H30 109.5 no . .
C40 C41 H31 114.1 no . .
C40 C41 H32 99.1 no . .
C42 C41 H31 116.9 no . .
C42 C41 H32 100.6 no . .
H31 C41 H32 109.5 no . .
C41 C42 H33 102.3 no . .
C41 C42 H34 108.3 no . .
C43 C42 H33 102.3 no . .
C43 C42 H34 120.9 no . .
H33 C42 H34 109.5 no . .
C42 C43 H35 106.9 no . .
C42 C43 H36 102.3 no . .
C44 C43 H35 112.6 no . .
C44 C43 H36 100.8 no . .
H35 C43 H36 109.5 no . .
C43 C44 H37 99.4 no . .
C43 C44 H38 115.6 no . .
C45 C44 H37 102.4 no . .
C45 C44 H38 112.0 no . .
H37 C44 H38 109.5 no . .
C40 C45 H39 102.3 no . .
C40 C45 H40 120.5 no . .
C44 C45 H39 101.2 no . .
C44 C45 H40 110.7 no . .
H39 C45 H40 109.5 no . .

loop_
_geom_bond_atom_site_label_1
_geom_bond_atom_site_label_2
_geom_bond_distance
_geom_bond_publ_flag
_geom_bond_site_symmetry_2
N1 C1 1.465(16) yes .
N1 C23 1.542(16) yes .
N2 C20 1.379(19) yes .
N2 C36 1.546(19) yes .
C1 C2 1.43(2) yes .
C1 C6 1.413(17) yes .
C2 C3 1.393(17) yes .
C3 C4 1.426(17) yes .
C4 C5 1.424(18) yes .
C4 C7 1.485(16) yes .
C5 C6 1.375(16) yes .
C7 C8 1.241(18) yes .
C8 C9 1.455(17) yes .
C9 C10 1.400(18) yes .
C9 C14 1.436(16) yes .
C10 C11 1.404(16) yes .
C11 C12 1.416(16) yes .
C11 C15 1.470(18) yes .
C12 C13 1.383(18) yes .
C13 C14 1.450(16) yes .
C15 C16 1.22(2) yes .
C16 C17 1.45(2) yes .
C17 C18 1.428(19) yes .
C17 C22 1.491(19) yes .
C18 C19 1.41(2) yes .
C19 C20 1.419(18) yes .
C20 C21 1.427(17) yes .
C21 C22 1.36(2) yes .
C23 C24 1.530(19) yes .
C23 C36 1.56(2) yes 3_765
C24 C25 1.44(2) yes .
C24 C29 1.418(18) yes .
C25 C26 1.43(2) yes .
C26 C27 1.42(2) yes .
C27 C28 1.40(2) yes .
C28 C29 1.43(2) yes .
C29 C30 1.46(2) yes .
C30 C31 1.40(2) yes .
C30 C35 1.44(2) yes .
C31 C32 1.42(2) yes .
C32 C33 1.43(3) yes .
C33 C34 1.39(2) yes .
C34 C35 1.39(2) yes .
C35 C36 1.55(2) yes 3_765
C37 C38 1.49(2) yes .
C37 C39 1.57(2) yes 3_765
C38 C39 1.52(2) yes .
C40 C41 1.40(4) yes .
C40 C45 1.45(5) yes .
C41 C42 1.53(5) yes .
C42 C43 1.49(5) yes .
C43 C44 1.40(5) yes .
C44 C45 1.57(5) yes .
C2 H1 0.950 no .
C3 H2 0.950 no .
C5 H3 0.950 no .
C6 H4 0.950 no .
C10 H5 0.950 no .
C12 H6 0.950 no .
C13 H7 0.950 no .
C14 H8 0.950 no .
C18 H9 0.950 no .
C19 H10 0.950 no .
C21 H11 0.950 no .
C22 H12 0.950 no .
C23 H13 0.950 no .
C25 H14 0.950 no .
C26 H15 0.950 no .
C27 H16 0.950 no .
C28 H17 0.950 no .
C31 H18 0.950 no .
C32 H19 0.950 no .
C33 H20 0.950 no .
C34 H21 0.950 no .
C36 H22 0.950 no .
C37 H23 0.950 no .
C37 H24 0.950 no .
C38 H25 0.950 no .
C38 H26 0.950 no .
C39 H27 0.950 no .
C39 H28 0.950 no .
C40 H29 0.950 no .
C40 H30 0.950 no .
C41 H31 0.950 no .
C41 H32 0.950 no .
C42 H33 0.950 no .
C42 H34 0.950 no .
C43 H35 0.950 no .
C43 H36 0.950 no .
C44 H37 0.950 no .
C44 H38 0.950 no .
C45 H39 0.950 no .
C45 H40 0.950 no .

loop_
_geom_torsion_atom_site_label_1
_geom_torsion_atom_site_label_2
_geom_torsion_atom_site_label_3
_geom_torsion_atom_site_label_4
_geom_torsion
_geom_torsion_site_symmetry_1
_geom_torsion_site_symmetry_3
_geom_torsion_site_symmetry_4
C(1) N(1) C(23) C(24) -132.8(13) . . .
C(1) N(1) C(23) C(36) 106.5(14) . . 3_765
C(23) N(1) C(1) C(2) -12(2) . . .
C(23) N(1) C(1) C(6) 162.9(12) . . .
C(20) N(2) C(36) C(23) -87.2(17) . . 3_765
C(20) N(2) C(36) C(35) 148.8(14) . . 3_765
C(36) N(2) C(20) C(19) 8(2) . . .
C(36) N(2) C(20) C(21) -170.4(13) . . .
N(1) C(1) C(2) C(3) 178.4(13) . . .
N(1) C(1) C(6) C(5) -177.4(12) . . .
C(2) C(1) C(6) C(5) -2.0(19) . . .
C(6) C(1) C(2) C(3) 3(2) . . .
C(1) C(2) C(3) C(4) -1(2) . . .
C(2) C(3) C(4) C(5) -1.8(19) . . .
C(2) C(3) C(4) C(7) -178.1(12) . . .
C(3) C(4) C(5) C(6) 3.1(19) . . .
C(3) C(4) C(7) C(8) -5(28) . . .
C(5) C(4) C(7) C(8) 179(32) . . .
C(7) C(4) C(5) C(6) 179.3(11) . . .
C(4) C(5) C(6) C(1) -1.2(19) . . .
C(4) C(7) C(8) C(9) 25(45) . . .
C(7) C(8) C(9) C(10) -32(25) . . .
C(7) C(8) C(9) C(14) 152(24) . . .
C(8) C(9) C(10) C(11) 178.0(11) . . .
C(8) C(9) C(14) C(13) 179.3(11) . . .
C(10) C(9) C(14) C(13) 3.0(17) . . .
C(14) C(9) C(10) C(11) -5.8(19) . . .
C(9) C(10) C(11) C(12) 3.7(18) . . .
C(9) C(10) C(11) C(15) -175.8(12) . . .
C(10) C(11) C(12) C(13) 1.1(18) . . .
C(10) C(11) C(15) C(16) -114(25) . . .
C(12) C(11) C(15) C(16) 67(26) . . .
C(15) C(11) C(12) C(13) -179.4(11) . . .
C(11) C(12) C(13) C(14) -3.7(18) . . .
C(12) C(13) C(14) C(9) 1.6(18) . . .
C(11) C(15) C(16) C(17) 144(19) . . .
C(15) C(16) C(17) C(18) -13(20) . . .
C(15) C(16) C(17) C(22) 162(22) . . .
C(16) C(17) C(18) C(19) 179.5(13) . . .
C(16) C(17) C(22) C(21) -179.7(10) . . .
C(18) C(17) C(22) C(21) -4(2) . . .
C(22) C(17) C(18) C(19) 3.9(19) . . .
C(17) C(18) C(19) C(20) -2(2) . . .
C(18) C(19) C(20) N(2) -178.5(13) . . .
C(18) C(19) C(20) C(21) -0(2) . . .
N(2) C(20) C(21) C(22) 178.8(13) . . .
C(19) C(20) C(21) C(22) 0.2(16) . . .
C(20) C(21) C(22) C(17) 2(2) . . .
N(1) C(23) C(24) C(25) 87.1(14) . . .
N(1) C(23) C(24) C(29) -89.5(14) . . .
N(1) C(23) C(36) N(2) -167.9(10) . 3_765 3_765
N(1) C(23) C(36) C(35) 69.7(14) . 3_765 .
C(24) C(23) C(36) N(2) 71.9(14) . 3_765 3_765
C(24) C(23) C(36) C(35) -50.5(15) . 3_765 .
C(36) C(23) C(24) C(25) -153.0(12) 3_765 . .
C(36) C(23) C(24) C(29) 30.4(16) 3_765 . .
C(23) C(24) C(25) C(26) -176.4(13) . . .
C(23) C(24) C(29) C(28) 178.6(12) . . .
C(23) C(24) C(29) C(30) 3.7(18) . . .
C(25) C(24) C(29) C(28) 2.0(19) . . .
C(25) C(24) C(29) C(30) -172.9(12) . . .
C(29) C(24) C(25) C(26) 0.1(17) . . .
C(24) C(25) C(26) C(27) -3(2) . . .
C(25) C(26) C(27) C(28) 4(2) . . .
C(26) C(27) C(28) C(29) -1(2) . . .
C(27) C(28) C(29) C(24) -1(2) . . .
C(27) C(28) C(29) C(30) 173.5(13) . . .
C(24) C(29) C(30) C(31) 161.6(12) . . .
C(24) C(29) C(30) C(35) -18.1(19) . . .
C(28) C(29) C(30) C(31) -13(2) . . .
C(28) C(29) C(30) C(35) 167.2(13) . . .
C(29) C(30) C(31) C(32) -178.1(14) . . .
C(29) C(30) C(35) C(34) 179.5(12) . . .
C(29) C(30) C(35) C(36) -4.7(19) . . 3_765
C(31) C(30) C(35) C(34) -0.3(15) . . .
C(31) C(30) C(35) C(36) 175.6(12) . . 3_765
C(35) C(30) C(31) C(32) 2(2) . . .
C(30) C(31) C(32) C(33) -1(2) . . .
C(31) C(32) C(33) C(34) -0(2) . . .
C(32) C(33) C(34) C(35) 2(2) . . .
C(33) C(34) C(35) C(30) -1(2) . . .
C(33) C(34) C(35) C(36) -177.0(16) . . 3_765
C(30) C(35) C(36) N(2) -83.1(16) . 3_765 3_765
C(30) C(35) C(36) C(23) 39.1(17) . 3_765 .
C(34) C(35) C(36) N(2) 92.8(17) . 3_765 3_765
C(34) C(35) C(36) C(23) -145.1(14) . 3_765 .
C(38) C(37) C(39) C(38) 53.5(17) . 3_765 3_765
C(39) C(37) C(38) C(39) -56.2(19) 3_765 . .
C(37) C(38) C(39) C(37) 55.0(18) . . 3_765
C(41) C(40) C(45) C(44) -17(5) . . .
C(45) C(40) C(41) C(42) 22(5) . . .
C(40) C(41) C(42) C(43) -28(4) . . .
C(41) C(42) C(43) C(44) 40(4) . . .
C(42) C(43) C(44) C(45) -36(4) . . .
C(43) C(44) C(45) C(40) 21(4) . . .
